data_1549107
loop_
_publ_author_name
'Thangavadivale, Vargini'
'Aguiar, Pedro M.'
'Jasim, Naseralla A.'
'Pike, Sarah J.'
'Smith, Dan A.'
'Whitwood, Adrian C.'
'Brammer, Lee'
'Perutz, Robin N.'

_publ_section_title
;
 Self-complementary nickel halides enable multifaceted comparisons of
 intermolecular halogen bonds: fluoride ligands <i>vs.</i> other halides.
;
_journal_issue 15
_journal_name_full 'Chemical science'
_journal_page_first 3767
_journal_page_last 3781
_journal_paper_doi 10.1039/c8sc00890f
_journal_volume 9
_journal_year 2018
_chemical_formula_moiety 'C30 H60 Br2 F4 Ni2 P4'
_chemical_formula_sum 'C30 H60 Br2 F4 Ni2 P4'
_chemical_formula_weight 897.92
_space_group_IT_number 2
_space_group_name_Hall '-P 1'
_space_group_name_H-M_alt 'P -1'
_symmetry_cell_setting triclinic
_symmetry_space_group_name_Hall '-P 1'
_symmetry_space_group_name_H-M 'P -1'
_atom_sites_solution_hydrogens difmap
_atom_sites_solution_primary other
_audit_update_record
;
2018-02-23 deposited with the CCDC.
2018-03-19 downloaded from the CCDC.
;
_cell_angle_alpha 75.960(3)
_cell_angle_beta 89.526(2)
_cell_angle_gamma 89.997(2)
_cell_formula_units_Z 2
_cell_length_a 11.0590(5)
_cell_length_b 12.1681(6)
_cell_length_c 15.1847(8)
_cell_measurement_reflns_used 9914
_cell_measurement_temperature 123
_cell_measurement_theta_max 26
_cell_measurement_theta_min 3
_cell_volume 1982.25(17)
_computing_cell_refinement 'Apex2 (Bruker AXS, 2006)'
_computing_data_collection 'Apex2 (Bruker AXS, 2006)'
_computing_data_reduction 'Apex2 (Bruker AXS, 2006)'
_computing_molecular_graphics 'CAMERON (Watkin et al., 1996)'
_computing_publication_material 'CRYSTALS (Betteridge et al., 2003)'
_computing_structure_refinement 'CRYSTALS (Betteridge et al., 2003)'
_computing_structure_solution 'Superflip (Palatinus & Chapuis, 2007)'
_diffrn_ambient_temperature 123
_diffrn_measured_fraction_theta_full 0.996
_diffrn_measured_fraction_theta_max 0.996
_diffrn_measurement_device Area
_diffrn_measurement_device_type 'Bruker Kappa Apex2'
_diffrn_measurement_method '\f & \w scans'
_diffrn_radiation_monochromator graphite
_diffrn_radiation_type 'Mo K\a'
_diffrn_radiation_wavelength 0.71073
_diffrn_reflns_av_R_equivalents 0.019
_diffrn_reflns_limit_h_max 13
_diffrn_reflns_limit_h_min -13
_diffrn_reflns_limit_k_max 15
_diffrn_reflns_limit_k_min -14
_diffrn_reflns_limit_l_max 18
_diffrn_reflns_limit_l_min 0
_diffrn_reflns_number 8104
_diffrn_reflns_theta_full 26.383
_diffrn_reflns_theta_max 26.383
_diffrn_reflns_theta_min 1.725
_diffrn_standards_number 0
_exptl_absorpt_coefficient_mu 3.165
_exptl_absorpt_correction_T_max 0.85
_exptl_absorpt_correction_T_min 0.75
_exptl_absorpt_correction_type multi-scan
_exptl_absorpt_process_details 'SADABS (Siemens, 1996)'
_exptl_crystal_colour yellow
_exptl_crystal_density_diffrn 1.504
_exptl_crystal_density_method 'not measured'
_exptl_crystal_description plate
_exptl_crystal_F_000 924
_exptl_crystal_recrystallization_method 'Re-crystallisation from solvent: hexane'
_exptl_crystal_size_max 0.095
_exptl_crystal_size_mid 0.095
_exptl_crystal_size_min 0.050
_refine_diff_density_max 0.79
_refine_diff_density_min -0.70
_refine_ls_extinction_method None
_refine_ls_goodness_of_fit_ref 1.0189
_refine_ls_hydrogen_treatment constr
_refine_ls_matrix_type full
_refine_ls_number_parameters 380
_refine_ls_number_reflns 8071
_refine_ls_number_restraints 0
_refine_ls_R_factor_all 0.0283
_refine_ls_R_factor_gt 0.0252
_refine_ls_shift/su_max 0.0010804
_refine_ls_shift/su_mean 0.0000375
_refine_ls_structure_factor_coef Fsqd
_refine_ls_weighting_details
;
 Method= Modified Sheldrick 
 w=1/[\s^2^(F^2^) + ( 0.02P)^2^ + 2.95P] 
 ,where P=(max(Fo^2^,0) + 2Fc^2^)/3 
;
_refine_ls_weighting_scheme calc
_refine_ls_wR_factor_all 0.0627
_refine_ls_wR_factor_gt 0.0609
_refine_ls_wR_factor_ref 0.0627
_reflns_limit_h_max 13
_reflns_limit_h_min -13
_reflns_limit_k_max 15
_reflns_limit_k_min -14
_reflns_limit_l_max 18
_reflns_limit_l_min 0
_reflns_number_gt 7290
_reflns_number_total 8104
_reflns_threshold_expression I>2.0\s(I)
_oxford_diffrn_Wilson_B_factor 1.92
_oxford_diffrn_Wilson_scale 88.60
_oxford_refine_ls_r_factor_ref 0.0283
_oxford_refine_ls_scale 0.105327(16)
_oxford_reflns_number_all 8071
_oxford_reflns_threshold_expression_ref I>-10.0\s(I)
_cod_data_source_file c8sc00890f2.cif
_cod_data_source_block 1
_cod_depositor_comments
;
The following automatic conversions were performed:

'_atom_sites_solution_primary' value 'Other' changed to 'other'
according to
/home/data/users/saulius/crontab/automatic-downloads/rss-feeds/RSC/lib/dictionaries/cif_core.dic
dictionary named 'cif_core.dic' version 2.4.2 from 2011-04-26.

Automatic conversion script
Id: cif_fix_values 4973 2017-02-22 13:04:09Z antanas 

 Adding full bibliography for 1549107--1549121.cif.
;
_cod_original_cell_volume 1982.25(10)
_cod_original_sg_symbol_Hall 'P -1'
_cod_original_sg_symbol_H-M 'P -1 '
_cod_database_code 1549107

loop_
_symmetry_equiv_pos_as_xyz
x,y,z
-x,-y,-z

loop_
_atom_site_label
_atom_site_type_symbol
_atom_site_fract_x
_atom_site_fract_y
_atom_site_fract_z
_atom_site_U_iso_or_equiv
_atom_site_occupancy
_atom_site_adp_type
_atom_site_refinement_flags_posn
Br1 Br 0.50834(2) 0.89096(2) 0.203982(17) 0.0306 1.0000 Uani .
Ni2 Ni 0.50381(3) 0.73965(2) 0.334423(18) 0.0174 1.0000 Uani .
P3 P 0.69862(5) 0.70976(5) 0.31405(4) 0.0195 1.0000 Uani .
C4 C 0.7911(2) 0.8329(2) 0.31832(17) 0.0280 1.0000 Uani .
C5 C 0.7782(3) 0.8707(3) 0.4059(2) 0.0422 1.0000 Uani .
C6 C 0.7718(2) 0.5914(2) 0.39401(17) 0.0247 1.0000 Uani .
C7 C 0.9052(2) 0.5718(2) 0.37751(19) 0.0346 1.0000 Uani .
C8 C 0.7370(2) 0.6875(2) 0.20277(16) 0.0275 1.0000 Uani .
C9 C 0.6724(3) 0.5869(2) 0.18230(19) 0.0373 1.0000 Uani .
P10 P 0.31711(5) 0.78780(5) 0.36311(4) 0.0209 1.0000 Uani .
C11 C 0.3077(2) 0.9348(2) 0.37067(18) 0.0281 1.0000 Uani .
C12 C 0.3872(3) 0.9603(3) 0.4439(2) 0.0449 1.0000 Uani .
C13 C 0.2090(2) 0.7833(2) 0.27343(18) 0.0296 1.0000 Uani .
C14 C 0.2035(3) 0.6688(2) 0.2497(2) 0.0373 1.0000 Uani .
C15 C 0.2427(2) 0.7086(2) 0.46767(18) 0.0315 1.0000 Uani .
C16 C 0.1263(3) 0.7589(3) 0.4949(2) 0.0438 1.0000 Uani .
C17 C 0.49705(19) 0.60580(18) 0.42959(15) 0.0174 1.0000 Uani .
C18 C 0.5262(2) 0.59943(18) 0.51969(15) 0.0175 1.0000 Uani .
C19 C 0.5293(2) 0.49923(19) 0.58557(14) 0.0177 1.0000 Uani .
F20 F 0.55888(13) 0.50543(11) 0.67202(9) 0.0262 1.0000 Uani .
F21 F 0.55543(13) 0.69706(11) 0.54451(9) 0.0259 1.0000 Uani .
Br22 Br 0.01791(2) 0.06717(2) 0.250520(19) 0.0332 1.0000 Uani .
Ni23 Ni 0.00698(3) 0.24184(2) 0.143416(19) 0.0169 1.0000 Uani .
P24 P 0.19948(5) 0.27073(5) 0.17164(4) 0.0184 1.0000 Uani .
C25 C 0.2682(2) 0.4065(2) 0.11394(17) 0.0245 1.0000 Uani .
C26 C 0.4039(2) 0.4179(2) 0.12684(19) 0.0316 1.0000 Uani .
C27 C 0.2965(2) 0.1644(2) 0.13997(16) 0.0237 1.0000 Uani .
C28 C 0.2994(2) 0.1734(2) 0.03792(17) 0.0292 1.0000 Uani .
C29 C 0.2342(2) 0.2575(2) 0.29142(16) 0.0256 1.0000 Uani .
C30 C 0.1595(3) 0.3368(3) 0.33304(19) 0.0415 1.0000 Uani .
P31 P -0.17868(5) 0.19582(5) 0.11107(4) 0.0201 1.0000 Uani .
C32 C -0.2664(2) 0.2982(2) 0.02699(18) 0.0279 1.0000 Uani .
C33 C -0.3838(2) 0.2519(2) -0.0023(2) 0.0362 1.0000 Uani .
C34 C -0.2792(2) 0.1598(2) 0.21026(18) 0.0278 1.0000 Uani .
C35 C -0.2942(3) 0.2559(3) 0.2575(2) 0.0427 1.0000 Uani .
C36 C -0.1802(2) 0.0683(2) 0.06717(18) 0.0286 1.0000 Uani .
C37 C -0.1234(3) 0.0893(2) -0.02836(19) 0.0368 1.0000 Uani .
C38 C -0.00137(19) 0.38691(18) 0.06155(15) 0.0164 1.0000 Uani .
C39 C 0.02114(19) 0.40776(18) -0.03158(15) 0.0170 1.0000 Uani .
C40 C 0.02319(19) 0.51471(18) -0.08894(14) 0.0166 1.0000 Uani .
F41 F 0.04419(13) 0.52220(11) -0.17956(9) 0.0253 1.0000 Uani .
F42 F 0.04250(13) 0.31758(11) -0.06868(9) 0.0243 1.0000 Uani .
H41 H 0.8762 0.8145 0.3106 0.0361 1.0000 Uiso R
H42 H 0.7668 0.8950 0.2676 0.0360 1.0000 Uiso R
H52 H 0.8318 0.9315 0.4056 0.0636 1.0000 Uiso R
H51 H 0.7979 0.8081 0.4559 0.0637 1.0000 Uiso R
H53 H 0.6973 0.8939 0.4120 0.0636 1.0000 Uiso R
H62 H 0.7617 0.6047 0.4549 0.0310 1.0000 Uiso R
H61 H 0.7258 0.5235 0.3906 0.0310 1.0000 Uiso R
H71 H 0.9374 0.5114 0.4258 0.0538 1.0000 Uiso R
H73 H 0.9507 0.6412 0.3777 0.0542 1.0000 Uiso R
H72 H 0.9162 0.5524 0.3186 0.0542 1.0000 Uiso R
H81 H 0.8238 0.6777 0.1983 0.0335 1.0000 Uiso R
H82 H 0.7146 0.7570 0.1582 0.0342 1.0000 Uiso R
H92 H 0.6928 0.5751 0.1246 0.0577 1.0000 Uiso R
H91 H 0.6917 0.5182 0.2278 0.0583 1.0000 Uiso R
H93 H 0.5856 0.5994 0.1841 0.0580 1.0000 Uiso R
H111 H 0.3366 0.9838 0.3131 0.0350 1.0000 Uiso R
H112 H 0.2237 0.9527 0.3802 0.0353 1.0000 Uiso R
H122 H 0.3836 1.0402 0.4422 0.0700 1.0000 Uiso R
H121 H 0.4704 0.9413 0.4356 0.0696 1.0000 Uiso R
H123 H 0.3591 0.9168 0.5027 0.0697 1.0000 Uiso R
H132 H 0.2363 0.8402 0.2200 0.0370 1.0000 Uiso R
H131 H 0.1292 0.8050 0.2904 0.0365 1.0000 Uiso R
H141 H 0.1437 0.6696 0.2035 0.0579 1.0000 Uiso R
H143 H 0.2814 0.6539 0.2290 0.0579 1.0000 Uiso R
H142 H 0.1834 0.6104 0.3037 0.0578 1.0000 Uiso R
H151 H 0.2984 0.7045 0.5174 0.0393 1.0000 Uiso R
H152 H 0.2257 0.6313 0.4618 0.0392 1.0000 Uiso R
H162 H 0.0867 0.7035 0.5439 0.0677 1.0000 Uiso R
H161 H 0.1447 0.8264 0.5142 0.0675 1.0000 Uiso R
H163 H 0.0733 0.7775 0.4434 0.0683 1.0000 Uiso R
H251 H 0.2268 0.4659 0.1364 0.0300 1.0000 Uiso R
H252 H 0.2536 0.4178 0.0491 0.0304 1.0000 Uiso R
H262 H 0.4309 0.4913 0.0947 0.0491 1.0000 Uiso R
H261 H 0.4244 0.4078 0.1903 0.0484 1.0000 Uiso R
H263 H 0.4465 0.3630 0.1038 0.0492 1.0000 Uiso R
H272 H 0.3765 0.1686 0.1629 0.0303 1.0000 Uiso R
H271 H 0.2608 0.0918 0.1696 0.0296 1.0000 Uiso R
H281 H 0.3463 0.1110 0.0262 0.0436 1.0000 Uiso R
H283 H 0.3391 0.2436 0.0071 0.0438 1.0000 Uiso R
H282 H 0.2177 0.1716 0.0145 0.0436 1.0000 Uiso R
H291 H 0.3192 0.2718 0.2980 0.0314 1.0000 Uiso R
H292 H 0.2168 0.1797 0.3235 0.0315 1.0000 Uiso R
H302 H 0.1766 0.3240 0.3958 0.0639 1.0000 Uiso R
H301 H 0.1780 0.4132 0.3030 0.0636 1.0000 Uiso R
H303 H 0.0738 0.3227 0.3256 0.0638 1.0000 Uiso R
H321 H -0.2852 0.3633 0.0526 0.0352 1.0000 Uiso R
H322 H -0.2159 0.3234 -0.0276 0.0348 1.0000 Uiso R
H332 H -0.4263 0.3109 -0.0428 0.0557 1.0000 Uiso R
H331 H -0.4349 0.2220 0.0489 0.0557 1.0000 Uiso R
H333 H -0.3663 0.1948 -0.0329 0.0560 1.0000 Uiso R
H342 H -0.3592 0.1428 0.1925 0.0345 1.0000 Uiso R
H341 H -0.2469 0.0933 0.2529 0.0337 1.0000 Uiso R
H351 H -0.3452 0.2339 0.3090 0.0653 1.0000 Uiso R
H353 H -0.3264 0.3224 0.2168 0.0648 1.0000 Uiso R
H352 H -0.2161 0.2762 0.2778 0.0647 1.0000 Uiso R
H361 H -0.2641 0.0427 0.0667 0.0352 1.0000 Uiso R
H362 H -0.1381 0.0075 0.1093 0.0358 1.0000 Uiso R
H372 H -0.1181 0.0197 -0.0471 0.0564 1.0000 Uiso R
H371 H -0.1740 0.1432 -0.0702 0.0569 1.0000 Uiso R
H373 H -0.0429 0.1211 -0.0287 0.0570 1.0000 Uiso R

loop_
_atom_site_aniso_label
_atom_site_aniso_U_11
_atom_site_aniso_U_22
_atom_site_aniso_U_33
_atom_site_aniso_U_23
_atom_site_aniso_U_13
_atom_site_aniso_U_12
Br1 0.04075(15) 0.02284(12) 0.02211(13) 0.00646(9) -0.00033(10) -0.00084(10)
Ni2 0.02210(15) 0.01456(13) 0.01371(14) 0.00023(11) -0.00037(11) -0.00100(11)
P3 0.0228(3) 0.0185(3) 0.0161(3) -0.0023(2) 0.0033(2) -0.0034(2)
C4 0.0308(13) 0.0245(12) 0.0280(13) -0.0050(10) 0.0057(10) -0.0097(10)
C5 0.0526(18) 0.0427(17) 0.0357(16) -0.0185(13) 0.0060(14) -0.0200(14)
C6 0.0224(12) 0.0250(12) 0.0245(12) -0.0016(10) 0.0007(9) -0.0002(9)
C7 0.0253(13) 0.0412(16) 0.0360(15) -0.0068(12) 0.0008(11) 0.0049(11)
C8 0.0323(13) 0.0301(13) 0.0200(12) -0.0059(10) 0.0067(10) -0.0027(11)
C9 0.0528(18) 0.0342(15) 0.0287(14) -0.0151(12) 0.0061(13) -0.0053(13)
P10 0.0225(3) 0.0188(3) 0.0203(3) -0.0028(2) -0.0047(2) 0.0021(2)
C11 0.0324(14) 0.0218(12) 0.0317(14) -0.0092(10) -0.0088(11) 0.0050(10)
C12 0.0492(18) 0.0412(17) 0.0534(19) -0.0283(15) -0.0206(15) 0.0108(14)
C13 0.0288(13) 0.0278(13) 0.0328(14) -0.0081(11) -0.0133(11) 0.0023(10)
C14 0.0367(15) 0.0332(15) 0.0450(17) -0.0151(13) -0.0134(13) -0.0017(12)
C15 0.0280(13) 0.0328(14) 0.0304(14) -0.0016(11) 0.0035(11) 0.0042(11)
C16 0.0313(15) 0.0525(19) 0.0454(18) -0.0076(15) 0.0081(13) 0.0080(13)
C17 0.0164(10) 0.0173(10) 0.0171(11) -0.0013(8) 0.0004(8) 0.0011(8)
C18 0.0192(11) 0.0152(10) 0.0182(11) -0.0046(8) 0.0008(8) -0.0020(8)
C19 0.0197(11) 0.0222(11) 0.0109(10) -0.0033(8) -0.0006(8) -0.0008(9)
F20 0.0411(8) 0.0244(7) 0.0126(6) -0.0030(5) -0.0053(6) -0.0034(6)
F21 0.0396(8) 0.0162(6) 0.0220(7) -0.0047(5) -0.0044(6) -0.0045(6)
Br22 0.02901(13) 0.02170(12) 0.03949(15) 0.01104(11) -0.00697(11) -0.00348(10)
Ni23 0.01701(14) 0.01369(13) 0.01804(14) 0.00011(11) -0.00159(11) -0.00073(10)
P24 0.0187(3) 0.0178(3) 0.0176(3) -0.0020(2) -0.0033(2) -0.0003(2)
C25 0.0228(12) 0.0229(12) 0.0258(12) -0.0023(10) -0.0048(10) -0.0039(9)
C26 0.0245(13) 0.0309(14) 0.0396(15) -0.0088(12) -0.0041(11) -0.0071(10)
C27 0.0209(11) 0.0254(12) 0.0240(12) -0.0045(10) -0.0034(9) 0.0037(9)
C28 0.0286(13) 0.0330(14) 0.0278(13) -0.0109(11) -0.0013(10) -0.0010(11)
C29 0.0282(13) 0.0283(13) 0.0193(12) -0.0036(10) -0.0068(10) 0.0002(10)
C30 0.0586(19) 0.0431(17) 0.0251(14) -0.0128(12) -0.0050(13) 0.0098(14)
P31 0.0183(3) 0.0170(3) 0.0242(3) -0.0032(2) -0.0013(2) -0.0022(2)
C32 0.0239(12) 0.0259(12) 0.0317(14) -0.0022(11) -0.0079(10) -0.0010(10)
C33 0.0234(13) 0.0370(15) 0.0466(17) -0.0069(13) -0.0087(12) -0.0019(11)
C34 0.0254(12) 0.0240(12) 0.0324(14) -0.0040(10) 0.0040(10) -0.0039(10)
C35 0.0500(18) 0.0395(16) 0.0400(17) -0.0131(13) 0.0150(14) -0.0027(14)
C36 0.0301(13) 0.0222(12) 0.0350(14) -0.0097(11) -0.0004(11) -0.0052(10)
C37 0.0464(17) 0.0306(14) 0.0362(15) -0.0138(12) 0.0026(13) -0.0034(12)
C38 0.0132(10) 0.0159(10) 0.0189(11) -0.0020(8) -0.0005(8) -0.0007(8)
C39 0.0174(10) 0.0146(10) 0.0203(11) -0.0065(9) 0.0002(8) 0.0014(8)
C40 0.0171(10) 0.0200(11) 0.0122(10) -0.0028(8) 0.0002(8) 0.0008(8)
F41 0.0384(8) 0.0231(7) 0.0135(6) -0.0032(5) 0.0040(6) 0.0022(6)
F42 0.0371(8) 0.0158(6) 0.0217(7) -0.0077(5) 0.0029(6) 0.0027(6)

loop_
_atom_type_symbol
_atom_type_scat_dispersion_real
_atom_type_scat_dispersion_imag
_atom_type_scat_Cromer_Mann_a1
_atom_type_scat_Cromer_Mann_b1
_atom_type_scat_Cromer_Mann_a2
_atom_type_scat_Cromer_Mann_b2
_atom_type_scat_Cromer_Mann_a3
_atom_type_scat_Cromer_Mann_b3
_atom_type_scat_Cromer_Mann_a4
_atom_type_scat_Cromer_Mann_b4
_atom_type_scat_Cromer_Mann_c
_atom_type_scat_source
C 0.0033 0.0016 2.3100 20.8439 1.0200 10.2075 1.5886 0.5687 0.8650 51.6512 0.2156 'International Tables Vol C 4.2.6.8 and 6.1.1.4'
H 0.0000 0.0000 0.4930 10.5109 0.3229 26.1257 0.1402 3.1424 0.0408 57.7998 0.0030 'International Tables Vol C 4.2.6.8 and 6.1.1.4'
Br -0.2901 2.4595 17.1789 2.1723 5.2358 16.5796 5.6377 0.2609 3.9851 41.4328 2.9557 'International Tables Vol C 4.2.6.8 and 6.1.1.4'
F 0.0171 0.0103 3.5392 10.2825 2.6412 4.2944 1.5170 0.2615 1.0243 26.1476 0.2776 'International Tables Vol C 4.2.6.8 and 6.1.1.4'
Ni 0.3393 1.1124 12.8376 3.8785 7.2920 0.2565 4.4438 12.1763 2.3800 66.3421 1.0341 'International Tables Vol C 4.2.6.8 and 6.1.1.4'
P 0.1023 0.0942 6.4345 1.9067 4.1791 27.1570 1.7800 0.5260 1.4908 68.1645 1.1149 'International Tables Vol C 4.2.6.8 and 6.1.1.4'

loop_
_geom_angle_atom_site_label_1
_geom_angle_site_symmetry_1
_geom_angle_atom_site_label_2
_geom_angle_atom_site_label_3
_geom_angle
_geom_angle_publ_flag
Br1 . Ni2 P3 89.424(19) yes
Br1 . Ni2 P10 89.35(2) yes
P3 . Ni2 P10 172.36(3) yes
Br1 . Ni2 C17 172.87(7) yes
P3 . Ni2 C17 89.93(7) yes
P10 . Ni2 C17 92.21(7) yes
Ni2 . P3 C4 112.02(9) yes
Ni2 . P3 C6 118.02(8) yes
C4 . P3 C6 104.16(12) yes
Ni2 . P3 C8 114.50(9) yes
C4 . P3 C8 102.36(11) yes
C6 . P3 C8 104.10(12) yes
P3 . C4 C5 114.09(18) yes
P3 . C4 H41 108.7 no
C5 . C4 H41 108.4 no
P3 . C4 H42 107.3 no
C5 . C4 H42 109.0 no
H41 . C4 H42 109.3 no
C4 . C5 H52 110.2 no
C4 . C5 H51 108.7 no
H52 . C5 H51 109.0 no
C4 . C5 H53 109.2 no
H52 . C5 H53 109.8 no
H51 . C5 H53 109.9 no
P3 . C6 C7 116.87(18) yes
P3 . C6 H62 107.1 no
C7 . C6 H62 109.0 no
P3 . C6 H61 105.6 no
C7 . C6 H61 108.9 no
H62 . C6 H61 109.1 no
C6 . C7 H71 110.8 no
C6 . C7 H73 109.0 no
H71 . C7 H73 107.5 no
C6 . C7 H72 110.1 no
H71 . C7 H72 109.7 no
H73 . C7 H72 109.8 no
P3 . C8 C9 113.15(17) yes
P3 . C8 H81 109.6 no
C9 . C8 H81 109.5 no
P3 . C8 H82 106.6 no
C9 . C8 H82 109.9 no
H81 . C8 H82 107.9 no
C8 . C9 H92 113.1 no
C8 . C9 H91 110.3 no
H92 . C9 H91 108.0 no
C8 . C9 H93 108.8 no
H92 . C9 H93 108.2 no
H91 . C9 H93 108.4 no
Ni2 . P10 C11 112.04(9) yes
Ni2 . P10 C13 114.22(9) yes
C11 . P10 C13 102.51(11) yes
Ni2 . P10 C15 118.20(9) yes
C11 . P10 C15 103.79(13) yes
C13 . P10 C15 104.41(13) yes
P10 . C11 C12 113.14(18) yes
P10 . C11 H111 108.6 no
C12 . C11 H111 106.2 no
P10 . C11 H112 108.8 no
C12 . C11 H112 111.0 no
H111 . C11 H112 109.1 no
C11 . C12 H122 109.9 no
C11 . C12 H121 111.4 no
H122 . C12 H121 108.0 no
C11 . C12 H123 109.2 no
H122 . C12 H123 109.4 no
H121 . C12 H123 108.9 no
P10 . C13 C14 113.45(18) yes
P10 . C13 H132 106.0 no
C14 . C13 H132 108.7 no
P10 . C13 H131 109.9 no
C14 . C13 H131 110.4 no
H132 . C13 H131 108.1 no
C13 . C14 H141 110.6 no
C13 . C14 H143 107.5 no
H141 . C14 H143 110.8 no
C13 . C14 H142 109.5 no
H141 . C14 H142 109.7 no
H143 . C14 H142 108.8 no
P10 . C15 C16 116.5(2) yes
P10 . C15 H151 107.9 no
C16 . C15 H151 106.1 no
P10 . C15 H152 108.6 no
C16 . C15 H152 108.6 no
H151 . C15 H152 108.9 no
C15 . C16 H162 109.4 no
C15 . C16 H161 109.4 no
H162 . C16 H161 110.2 no
C15 . C16 H163 109.2 no
H162 . C16 H163 109.3 no
H161 . C16 H163 109.2 no
C19 2_666 C17 Ni2 122.47(16) yes
C19 2_666 C17 C18 112.38(19) yes
Ni2 . C17 C18 124.98(16) yes
C17 . C18 C19 123.3(2) yes
C17 . C18 F21 118.83(19) yes
C19 . C18 F21 117.82(19) yes
C17 2_666 C19 C18 124.3(2) yes
C17 2_666 C19 F20 118.53(19) yes
C18 . C19 F20 117.18(19) yes
Br22 . Ni23 P24 88.309(19) yes
Br22 . Ni23 P31 88.374(19) yes
P24 . Ni23 P31 173.71(3) yes
Br22 . Ni23 C38 177.14(7) yes
P24 . Ni23 C38 90.72(6) yes
P31 . Ni23 C38 92.84(7) yes
Ni23 . P24 C25 117.96(8) yes
Ni23 . P24 C27 110.80(8) yes
C25 . P24 C27 104.31(11) yes
Ni23 . P24 C29 114.92(8) yes
C25 . P24 C29 103.71(11) yes
C27 . P24 C29 103.67(11) yes
P24 . C25 C26 116.27(18) yes
P24 . C25 H251 107.3 no
C26 . C25 H251 108.3 no
P24 . C25 H252 107.5 no
C26 . C25 H252 107.8 no
H251 . C25 H252 109.5 no
C25 . C26 H262 110.0 no
C25 . C26 H261 111.8 no
H262 . C26 H261 108.1 no
C25 . C26 H263 110.1 no
H262 . C26 H263 108.4 no
H261 . C26 H263 108.4 no
P24 . C27 C28 113.15(17) yes
P24 . C27 H272 110.0 no
C28 . C27 H272 111.1 no
P24 . C27 H271 105.4 no
C28 . C27 H271 107.9 no
H272 . C27 H271 109.1 no
C27 . C28 H281 109.1 no
C27 . C28 H283 109.4 no
H281 . C28 H283 107.9 no
C27 . C28 H282 110.8 no
H281 . C28 H282 109.9 no
H283 . C28 H282 109.6 no
P24 . C29 C30 112.61(18) yes
P24 . C29 H291 109.9 no
C30 . C29 H291 109.6 no
P24 . C29 H292 107.2 no
C30 . C29 H292 109.0 no
H291 . C29 H292 108.3 no
C29 . C30 H302 109.9 no
C29 . C30 H301 109.4 no
H302 . C30 H301 109.9 no
C29 . C30 H303 109.3 no
H302 . C30 H303 109.1 no
H301 . C30 H303 109.2 no
Ni23 . P31 C32 118.97(8) yes
Ni23 . P31 C34 113.44(9) yes
C32 . P31 C34 103.79(12) yes
Ni23 . P31 C36 111.93(9) yes
C32 . P31 C36 103.42(12) yes
C34 . P31 C36 103.72(12) yes
P31 . C32 C33 114.99(18) yes
P31 . C32 H321 108.2 no
C33 . C32 H321 109.1 no
P31 . C32 H322 107.9 no
C33 . C32 H322 107.2 no
H321 . C32 H322 109.4 no
C32 . C33 H332 109.9 no
C32 . C33 H331 110.9 no
H332 . C33 H331 108.3 no
C32 . C33 H333 109.8 no
H332 . C33 H333 108.2 no
H331 . C33 H333 109.7 no
P31 . C34 C35 113.15(18) yes
P31 . C34 H342 110.3 no
C35 . C34 H342 106.0 no
P31 . C34 H341 108.5 no
C35 . C34 H341 109.6 no
H342 . C34 H341 109.1 no
C34 . C35 H351 110.8 no
C34 . C35 H353 111.0 no
H351 . C35 H353 109.6 no
C34 . C35 H352 109.8 no
H351 . C35 H352 107.9 no
H353 . C35 H352 107.5 no
P31 . C36 C37 112.10(17) yes
P31 . C36 H361 108.2 no
C37 . C36 H361 110.7 no
P31 . C36 H362 109.3 no
C37 . C36 H362 110.6 no
H361 . C36 H362 105.7 no
C36 . C37 H372 110.3 no
C36 . C37 H371 108.3 no
H372 . C37 H371 110.1 no
C36 . C37 H373 110.3 no
H372 . C37 H373 109.0 no
H371 . C37 H373 108.9 no
C40 2_565 C38 Ni23 123.27(16) yes
C40 2_565 C38 C39 112.15(19) yes
Ni23 . C38 C39 124.46(16) yes
C38 . C39 C40 123.6(2) yes
C38 . C39 F42 118.62(19) yes
C40 . C39 F42 117.76(19) yes
C38 2_565 C40 C39 124.2(2) yes
C38 2_565 C40 F41 118.53(19) yes
C39 . C40 F41 117.21(19) yes

loop_
_geom_bond_atom_site_label_1
_geom_bond_atom_site_label_2
_geom_bond_site_symmetry_2
_geom_bond_distance
_geom_bond_publ_flag
Br1 Ni2 . 2.3547(4) yes
Ni2 P3 . 2.2165(7) yes
Ni2 P10 . 2.2147(7) yes
Ni2 C17 . 1.898(2) yes
P3 C4 . 1.828(2) yes
P3 C6 . 1.836(2) yes
P3 C8 . 1.822(2) yes
C4 C5 . 1.514(4) yes
C4 H41 . 0.980 no
C4 H42 . 0.979 no
C5 H52 . 0.947 no
C5 H51 . 0.963 no
C5 H53 . 0.949 no
C6 C7 . 1.523(3) yes
C6 H62 . 0.983 no
C6 H61 . 0.983 no
C7 H71 . 0.973 no
C7 H73 . 0.983 no
C7 H72 . 0.986 no
C8 C9 . 1.515(4) yes
C8 H81 . 0.971 no
C8 H82 . 0.980 no
C9 H92 . 0.947 no
C9 H91 . 0.972 no
C9 H93 . 0.973 no
P10 C11 . 1.823(2) yes
P10 C13 . 1.830(2) yes
P10 C15 . 1.834(3) yes
C11 C12 . 1.513(4) yes
C11 H111 . 0.982 no
C11 H112 . 0.972 no
C12 H122 . 0.967 no
C12 H121 . 0.963 no
C12 H123 . 0.970 no
C13 C14 . 1.523(4) yes
C13 H132 . 0.975 no
C13 H131 . 0.972 no
C14 H141 . 0.966 no
C14 H143 . 0.947 no
C14 H142 . 0.970 no
C15 C16 . 1.522(4) yes
C15 H151 . 0.970 no
C15 H152 . 0.984 no
C16 H162 . 0.975 no
C16 H161 . 0.960 no
C16 H163 . 0.963 no
C17 C19 2_666 1.384(3) yes
C17 C18 . 1.392(3) yes
C18 C19 . 1.377(3) yes
C18 F21 . 1.370(2) yes
C19 F20 . 1.375(2) yes
Br22 Ni23 . 2.3459(4) yes
Ni23 P24 . 2.2197(6) yes
Ni23 P31 . 2.2183(6) yes
Ni23 C38 . 1.899(2) yes
P24 C25 . 1.833(2) yes
P24 C27 . 1.830(2) yes
P24 C29 . 1.831(2) yes
C25 C26 . 1.526(3) yes
C25 H251 . 0.983 no
C25 H252 . 0.975 no
C26 H262 . 0.955 no
C26 H261 . 0.970 no
C26 H263 . 0.949 no
C27 C28 . 1.527(3) yes
C27 H272 . 0.959 no
C27 H271 . 0.971 no
C28 H281 . 0.969 no
C28 H283 . 0.972 no
C28 H282 . 0.976 no
C29 C30 . 1.517(4) yes
C29 H291 . 0.967 no
C29 H292 . 0.973 no
C30 H302 . 0.948 no
C30 H301 . 0.952 no
C30 H303 . 0.976 no
P31 C32 . 1.836(2) yes
P31 C34 . 1.830(3) yes
P31 C36 . 1.832(2) yes
C32 C33 . 1.527(3) yes
C32 H321 . 0.986 no
C32 H322 . 0.981 no
C33 H332 . 0.951 no
C33 H331 . 0.955 no
C33 H333 . 0.944 no
C34 C35 . 1.522(4) yes
C34 H342 . 0.964 no
C34 H341 . 0.975 no
C35 H351 . 0.944 no
C35 H353 . 0.962 no
C35 H352 . 0.971 no
C36 C37 . 1.539(4) yes
C36 H361 . 0.980 no
C36 H362 . 0.974 no
C37 H372 . 0.959 no
C37 H371 . 0.975 no
C37 H373 . 0.970 no
C38 C40 2_565 1.380(3) yes
C38 C39 . 1.395(3) yes
C39 C40 . 1.379(3) yes
C39 F42 . 1.369(2) yes
C40 F41 . 1.375(2) yes

loop_
_oxford_twin_element_scale_factors
0.9783(4)
0.0217(4)
